data_6000088
loop_
_publ_author_name
'Ketatni, E.'
'Mernari, B.'
'Abraham, F.'
'Mentre, O.'

_publ_section_title
;
 Crystal structure of BiZn2PO6. Filiation between related compounds
;
_journal_name_full 'Journal of Solid State Chemistry'
_journal_page_first 48
_journal_page_last 54
_journal_paper_doi 10.1006/jssc.2000.8738
_journal_volume 153
_journal_year 2000
_chemical_formula_sum 'Bi O6 P Zn2'
_space_group_name_H-M_alt 'P n m a'
_cell_angle_alpha 90.000
_cell_angle_beta 90.000
_cell_angle_gamma 90.000
_cell_length_a 11.8970
_cell_length_b 5.2770
_cell_length_c 7.8190
_cell_volume 490.88
_cod_database_code 6000088

loop_
_atom_site_label
_atom_site_fract_x
_atom_site_fract_y
_atom_site_fract_z
? ? ? ?
